data_9016040
loop_
_publ_author_name
'Cousson, A.'
'Gasperin, M.'

_publ_section_title
;
 Nouvelle description du tetrafluorure de neptunium hydrate, Np3F12H2O
 _cod_database_code 1001332
;
_journal_name_full 'Acta Crystallographica, Section C'
_journal_page_first 804
_journal_page_last 805
_journal_paper_doi 10.1107/S0108270185005571
_journal_volume 41
_journal_year 1985
_chemical_formula_sum 'F12 Np3 O'
_space_group_IT_number 8
_symmetry_space_group_name_Hall 'C -2y'
_symmetry_space_group_name_H-M 'C 1 m 1'
_cell_angle_alpha 90
_cell_angle_beta 128.77
_cell_angle_gamma 90
_cell_length_a 12.023
_cell_length_b 11.723
_cell_length_c 8.435
_cell_formula_units_Z 4
_cell_volume 926.926
_database_code_amcsd 0010008
_exptl_crystal_density_diffrn 6.843
_cod_duplicate_entry 1001332
_cod_original_formula_sum 'Np3 F12 O'
_cod_database_code 9016040
_amcsd_formula_title Np3F12H2O

loop_
_space_group_symop_operation_xyz
x,y,z
1/2+x,1/2+y,z
x,-y,z
1/2+x,1/2-y,z

loop_
_atom_site_label
_atom_site_fract_x
_atom_site_fract_y
_atom_site_fract_z
Np1 0.18580 0.00000 0.33700
Np2 0.81410 0.00000 0.66280
Np3 0.05340 0.32770 0.78450
Np4 -0.08010 0.68810 0.17710
F1 0.25990 0.67480 0.11180
F2 0.23900 0.61060 0.79670
F3 0.53690 0.64740 0.26150
F4 0.48850 0.80750 0.99250
F5 0.48770 0.76410 0.48680
F6 0.21010 0.82250 0.86850
F7 0.25990 0.88550 0.21480
F8 0.94290 0.84720 0.71910
F9 0.14080 0.61700 0.41130
F10 0.32560 0.87070 0.58940
F11 0.00480 0.00000 0.99880
F12 0.57400 0.00000 0.92290
F13 0.40190 0.00000 0.11130
F14 0.47030 0.00000 0.55820
O1 0.84340 0.00000 0.40400
O2 0.13070 0.00000 0.57840

loop_
_cod_related_entry_id
_cod_related_entry_database
_cod_related_entry_code
1 AMCSD 0010008
